data_7157951
loop_
_publ_author_name
'Li, Zhen'
'Vijaykumar, Gonela'
'Li, Xiangdong'
'Golz, Christopher'
'Alcarazo, Manuel'

_publ_section_title
;
 5-(Diarylimino)- and 5-(sulfoximido)dibenzothiophenium triflates:
 syntheses and applications as electrophilic aminating reagents.
;
_journal_issue 13
_journal_name_full 'Organic &amp; biomolecular chemistry'
_journal_page_first 2941
_journal_page_last 2948
_journal_paper_doi 10.1039/d1ob00285f
_journal_volume 19
_journal_year 2021
_chemical_formula_moiety '2(F6 Sb), C H2 Cl2, 2(C24 H18 N O S2)'
_chemical_formula_sum 'C49 H38 Cl2 F12 N2 O2 S4 Sb2'
_chemical_formula_weight 1357.45
_space_group_crystal_system monoclinic
_space_group_IT_number 14
_space_group_name_Hall '-P 2yn'
_space_group_name_H-M_alt 'P 1 21/n 1'
_atom_sites_solution_hydrogens geom
_atom_sites_solution_primary dual
_audit_creation_date 2019-12-18
_audit_creation_method
;
Olex2 1.3
(compiled Nov 21 2019 18:26:39 for OlexSys, GUI svn.r6003)
;
_audit_update_record
;
2021-02-09 deposited with the CCDC.	2021-03-08 downloaded from the CCDC.
;
_cell_angle_alpha 90
_cell_angle_beta 99.5660(10)
_cell_angle_gamma 90
_cell_formula_units_Z 2
_cell_length_a 8.2412(3)
_cell_length_b 17.5619(6)
_cell_length_c 18.4820(5)
_cell_measurement_reflns_used 9514
_cell_measurement_temperature 100.0
_cell_measurement_theta_max 30.509
_cell_measurement_theta_min 2.759
_cell_volume 2637.73(15)
_computing_cell_refinement 'SAINT V8.40A (?, 2016)'
_computing_data_reduction 'SAINT V8.40A (?, 2016)'
_computing_molecular_graphics 'Olex2 1.3 (Dolomanov et al., 2009)'
_computing_publication_material 'Olex2 1.3 (Dolomanov et al., 2009)'
_computing_structure_refinement 'XL  (Sheldrick, 2008)'
_computing_structure_solution 'XT  (Sheldrick, 2015)'
_diffrn_ambient_temperature 100.0
_diffrn_measured_fraction_theta_full 0.997
_diffrn_measured_fraction_theta_max 0.998
_diffrn_measurement_device_type 'Bruker D8 Venture AgMo Dual Source'
_diffrn_measurement_method '\f and \w scans'
_diffrn_radiation_type MoK\a
_diffrn_radiation_wavelength 0.71073
_diffrn_reflns_av_R_equivalents 0.0209
_diffrn_reflns_av_unetI/netI 0.0065
_diffrn_reflns_Laue_measured_fraction_full 0.997
_diffrn_reflns_Laue_measured_fraction_max 0.998
_diffrn_reflns_limit_h_max 11
_diffrn_reflns_limit_h_min -11
_diffrn_reflns_limit_k_max 25
_diffrn_reflns_limit_k_min -25
_diffrn_reflns_limit_l_max 26
_diffrn_reflns_limit_l_min -26
_diffrn_reflns_number 161835
_diffrn_reflns_point_group_measured_fraction_full 0.997
_diffrn_reflns_point_group_measured_fraction_max 0.998
_diffrn_reflns_theta_full 25.242
_diffrn_reflns_theta_max 30.538
_diffrn_reflns_theta_min 2.518
_diffrn_source_current 1.4
_diffrn_source_power 0.07
_diffrn_source_voltage 50.0
_diffrn_standards_number 0
_exptl_absorpt_coefficient_mu 1.367
_exptl_absorpt_correction_T_max 0.1777
_exptl_absorpt_correction_T_min 0.1339
_exptl_absorpt_correction_type multi-scan
_exptl_absorpt_process_details
;
SADABS-2016/2 (Bruker,2016/2) was used for absorption correction.
wR2(int) was 0.1053 before and 0.0413 after correction.
The Ratio of minimum to maximum transmission is 0.7535.
The \l/2 correction factor is Not present.
;
_exptl_crystal_colour yellow
_exptl_crystal_colour_primary yellow
_exptl_crystal_density_diffrn 1.709
_exptl_crystal_description block
_exptl_crystal_F_000 1340
_exptl_crystal_recrystallization_method 'Re-crystallisation from solvent: DCM/Et2O'
_exptl_crystal_size_max 0.335
_exptl_crystal_size_mid 0.25
_exptl_crystal_size_min 0.198
_refine_diff_density_max 2.637
_refine_diff_density_min -1.028
_refine_diff_density_rms 0.101
_refine_ls_extinction_method none
_refine_ls_goodness_of_fit_ref 1.071
_refine_ls_hydrogen_treatment constr
_refine_ls_matrix_type full
_refine_ls_number_parameters 343
_refine_ls_number_reflns 8064
_refine_ls_number_restraints 22
_refine_ls_restrained_S_all 1.082
_refine_ls_R_factor_all 0.0286
_refine_ls_R_factor_gt 0.0279
_refine_ls_shift/su_max 0.004
_refine_ls_shift/su_mean 0.000
_refine_ls_structure_factor_coef Fsqd
_refine_ls_weighting_details 'w=1/[\s^2^(Fo^2^)+(0.0478P)^2^+3.3131P] where P=(Fo^2^+2Fc^2^)/3'
_refine_ls_weighting_scheme calc
_refine_ls_wR_factor_gt 0.0842
_refine_ls_wR_factor_ref 0.0850
_reflns_Friedel_coverage 0.000
_reflns_number_gt 7817
_reflns_number_total 8064
_reflns_threshold_expression 'I > 2\s(I)'
_cod_data_source_file d1ob00285f2.cif
_cod_data_source_block mo_0909_cg_0m
_cod_depositor_comments 'Adding full bibliography for 7157951--7157968.cif.'
_cod_database_code 7157951
_shelx_shelxl_version_number 2018/3
_shelx_space_group_comment
;
The symmetry employed for this shelxl refinement is uniquely defined
by the following loop, which should always be used as a source of
symmetry information in preference to the above space-group names.
They are only intended as comments.
;
_shelx_estimated_absorpt_t_max 0.774
_shelx_estimated_absorpt_t_min 0.657
_olex2_refinement_description
;
1. Fixed Uiso
 At 1.2 times of:
  All C(H) groups, All C(H,H) groups
2. Restrained distances
 Cl1-C25 = Cl2-C25
 1.771 with sigma of 0.01
 Cl1-Cl2
 2.916 with sigma of 0.03
3. Uiso/Uaniso restraints and constraints
Cl1 \\sim Cl2 \\sim C25: within 2A with sigma of 0.04 and sigma for terminal
atoms of 0.08 within 2A
4. Rigid body (RIGU) restrains
 with sigma for 1-2 distances of 0.001 and sigma for 1-3 distances of 0.001
 Cl1, Cl2, C25
 with sigma for 1-2 distances of 0.01 and sigma for 1-3 distances of 0.01
5. Others
 Fixed Sof: Cl1(0.5) Cl2(0.5) C25(0.5) H25A(0.5) H25B(0.5)
6.a Secondary CH2 refined with riding coordinates:
 C25(H25A,H25B)
6.b Aromatic/amide H refined with riding coordinates:
 C5(H5), C6(H6), C7(H7), C8(H8), C9(H9), C10(H10), C11(H11), C12(H12),
 C14(H14), C15(H15), C16(H16), C17(H17), C18(H18), C20(H20), C21(H21), C22(H22),
  C23(H23), C24(H24)
;
_olex2_submission_special_instructions 'No special instructions were received'

loop_
_space_group_symop_operation_xyz
'x, y, z'
'-x+1/2, y+1/2, -z+1/2'
'-x, -y, -z'
'x-1/2, -y-1/2, z-1/2'

loop_
_atom_site_label
_atom_site_type_symbol
_atom_site_fract_x
_atom_site_fract_y
_atom_site_fract_z
_atom_site_U_iso_or_equiv
_atom_site_adp_type
_atom_site_occupancy
_atom_site_site_symmetry_order
_atom_site_calc_flag
_atom_site_refinement_flags_posn
_atom_site_refinement_flags_adp
_atom_site_refinement_flags_occupancy
_atom_site_disorder_assembly
_atom_site_disorder_group
Sb1 Sb -0.27749(2) 0.72663(2) 0.59857(2) 0.01972(5) Uani 1 1 d . . . . .
F1 F -0.07547(17) 0.70119(9) 0.57041(8) 0.0337(3) Uani 1 1 d . . . . .
F2 F -0.29173(19) 0.62827(8) 0.63659(7) 0.0337(3) Uani 1 1 d . . . . .
F3 F -0.17088(17) 0.75814(9) 0.69094(7) 0.0325(3) Uani 1 1 d . . . . .
F4 F -0.2630(2) 0.82443(8) 0.56091(9) 0.0421(4) Uani 1 1 d . . . . .
F5 F -0.38630(19) 0.69244(9) 0.50687(7) 0.0363(3) Uani 1 1 d . . . . .
F6 F -0.48201(16) 0.75150(9) 0.62403(8) 0.0338(3) Uani 1 1 d . . . . .
Cl1 Cl 0.6351(3) 0.50100(10) 0.92325(10) 0.0619(4) Uani 0.5 1 d D U P A -1
Cl2 Cl 0.9303(6) 0.5360(2) 1.0278(3) 0.219(4) Uani 0.5 1 d D U P A -1
C25 C 0.7265(15) 0.4919(6) 1.0131(4) 0.218(9) Uani 0.5 1 d D U P A -1
H25A H 0.736776 0.437323 1.026265 0.262 Uiso 0.5 1 calc R U P A -1
H25B H 0.656959 0.516609 1.045133 0.262 Uiso 0.5 1 calc R U P A -1
S1 S 0.10231(5) 0.60269(2) 0.69897(2) 0.01739(8) Uani 1 1 d . . . . .
S2 S 0.26539(5) 0.67093(2) 0.82125(2) 0.01696(8) Uani 1 1 d . . . . .
O1 O 0.16620(17) 0.65243(8) 0.87630(8) 0.0234(3) Uani 1 1 d . . . . .
N1 N 0.27634(18) 0.61130(9) 0.75835(9) 0.0193(3) Uani 1 1 d . . . . .
C1 C 0.1731(2) 0.56495(10) 0.62103(10) 0.0190(3) Uani 1 1 d . . . . .
C2 C 0.1176(2) 0.49041(10) 0.60650(10) 0.0190(3) Uani 1 1 d . . . . .
C3 C 0.0210(2) 0.46201(10) 0.66052(10) 0.0193(3) Uani 1 1 d . . . . .
C4 C 0.0113(2) 0.51462(10) 0.71626(10) 0.0191(3) Uani 1 1 d . . . . .
C5 C -0.0691(2) 0.50037(11) 0.77522(11) 0.0245(3) Uani 1 1 d . . . . .
H5 H -0.073646 0.537477 0.812230 0.029 Uiso 1 1 calc R U . . .
C6 C -0.1426(3) 0.42941(12) 0.77766(13) 0.0286(4) Uani 1 1 d . . . . .
H6 H -0.196882 0.416911 0.817602 0.034 Uiso 1 1 calc R U . . .
C7 C -0.1374(3) 0.37646(11) 0.72195(13) 0.0279(4) Uani 1 1 d . . . . .
H7 H -0.190144 0.328614 0.724153 0.033 Uiso 1 1 calc R U . . .
C8 C -0.0568(2) 0.39195(11) 0.66324(11) 0.0245(4) Uani 1 1 d . . . . .
H8 H -0.054913 0.355323 0.625565 0.029 Uiso 1 1 calc R U . . .
C9 C 0.1617(2) 0.45287(11) 0.54623(10) 0.0235(3) Uani 1 1 d . . . . .
H9 H 0.126217 0.402157 0.534864 0.028 Uiso 1 1 calc R U . . .
C10 C 0.2587(2) 0.49088(12) 0.50301(11) 0.0262(4) Uani 1 1 d . . . . .
H10 H 0.289163 0.465607 0.461839 0.031 Uiso 1 1 calc R U . . .
C11 C 0.3121(3) 0.56533(13) 0.51883(11) 0.0267(4) Uani 1 1 d . . . . .
H11 H 0.378831 0.589881 0.488599 0.032 Uiso 1 1 calc R U . . .
C12 C 0.2685(2) 0.60404(11) 0.57863(11) 0.0238(3) Uani 1 1 d . . . . .
H12 H 0.302836 0.654964 0.589712 0.029 Uiso 1 1 calc R U . . .
C13 C 0.2037(2) 0.76183(10) 0.78551(10) 0.0184(3) Uani 1 1 d . . . . .
C14 C 0.2468(2) 0.78584(11) 0.71959(11) 0.0232(3) Uani 1 1 d . . . . .
H14 H 0.306637 0.753311 0.692486 0.028 Uiso 1 1 calc R U . . .
C15 C 0.2006(3) 0.85839(12) 0.69419(12) 0.0292(4) Uani 1 1 d . . . . .
H15 H 0.228151 0.875714 0.649061 0.035 Uiso 1 1 calc R U . . .
C16 C 0.1144(3) 0.90563(12) 0.73449(13) 0.0304(4) Uani 1 1 d . . . . .
H16 H 0.083007 0.955149 0.716756 0.036 Uiso 1 1 calc R U . . .
C17 C 0.0737(2) 0.88102(12) 0.80062(12) 0.0278(4) Uani 1 1 d . . . . .
H17 H 0.015001 0.913896 0.827910 0.033 Uiso 1 1 calc R U . . .
C18 C 0.1182(2) 0.80849(11) 0.82715(11) 0.0223(3) Uani 1 1 d . . . . .
H18 H 0.091099 0.791295 0.872399 0.027 Uiso 1 1 calc R U . . .
C19 C 0.4735(2) 0.67906(10) 0.86073(10) 0.0182(3) Uani 1 1 d . . . . .
C20 C 0.5968(2) 0.67431(11) 0.81769(10) 0.0206(3) Uani 1 1 d . . . . .
H20 H 0.570841 0.664576 0.766510 0.025 Uiso 1 1 calc R U . . .
C21 C 0.7585(2) 0.68422(12) 0.85177(11) 0.0244(3) Uani 1 1 d . . . . .
H21 H 0.845039 0.681225 0.823723 0.029 Uiso 1 1 calc R U . . .
C22 C 0.7949(3) 0.69852(13) 0.92681(12) 0.0289(4) Uani 1 1 d . . . . .
H22 H 0.906122 0.704930 0.949656 0.035 Uiso 1 1 calc R U . . .
C23 C 0.6700(3) 0.70347(14) 0.96845(11) 0.0293(4) Uani 1 1 d . . . . .
H23 H 0.696116 0.713505 1.019572 0.035 Uiso 1 1 calc R U . . .
C24 C 0.5065(2) 0.69383(12) 0.93579(10) 0.0241(3) Uani 1 1 d . . . . .
H24 H 0.420067 0.697226 0.963839 0.029 Uiso 1 1 calc R U . . .

loop_
_atom_site_aniso_label
_atom_site_aniso_U_11
_atom_site_aniso_U_22
_atom_site_aniso_U_33
_atom_site_aniso_U_23
_atom_site_aniso_U_13
_atom_site_aniso_U_12
Sb1 0.02088(7) 0.02278(7) 0.01657(7) 0.00055(4) 0.00626(4) 0.00402(4)
F1 0.0286(6) 0.0445(8) 0.0313(6) 0.0046(6) 0.0143(5) 0.0143(6)
F2 0.0476(8) 0.0259(6) 0.0273(6) 0.0045(5) 0.0053(5) -0.0019(5)
F3 0.0284(6) 0.0416(7) 0.0271(6) -0.0117(5) 0.0033(5) -0.0032(5)
F4 0.0524(9) 0.0283(7) 0.0513(9) 0.0133(6) 0.0252(7) 0.0090(6)
F5 0.0422(7) 0.0449(8) 0.0191(5) -0.0039(5) -0.0026(5) 0.0137(6)
F6 0.0218(6) 0.0436(7) 0.0383(7) -0.0095(6) 0.0122(5) 0.0010(5)
Cl1 0.0871(12) 0.0479(8) 0.0498(8) 0.0043(6) 0.0086(8) 0.0193(8)
Cl2 0.207(5) 0.130(3) 0.254(6) 0.125(4) -0.155(5) -0.078(3)
C25 0.45(2) 0.066(6) 0.073(5) 0.039(4) -0.133(9) -0.119(9)
S1 0.01649(17) 0.01620(17) 0.01913(18) -0.00204(13) 0.00197(14) 0.00039(13)
S2 0.01439(16) 0.01970(18) 0.01731(17) -0.00229(14) 0.00418(13) -0.00106(13)
O1 0.0194(6) 0.0293(7) 0.0235(6) 0.0005(5) 0.0088(5) -0.0026(5)
N1 0.0161(6) 0.0203(7) 0.0210(7) -0.0054(5) 0.0016(5) 0.0004(5)
C1 0.0189(7) 0.0196(7) 0.0180(7) -0.0024(6) 0.0014(6) 0.0020(6)
C2 0.0180(7) 0.0190(7) 0.0184(7) -0.0017(6) -0.0018(6) 0.0030(6)
C3 0.0178(7) 0.0177(7) 0.0210(7) -0.0012(6) -0.0012(6) 0.0024(6)
C4 0.0172(7) 0.0177(7) 0.0219(8) -0.0009(6) 0.0019(6) 0.0002(6)
C5 0.0236(8) 0.0231(8) 0.0283(9) -0.0023(7) 0.0086(7) -0.0009(6)
C6 0.0261(9) 0.0252(9) 0.0363(10) 0.0017(8) 0.0105(8) -0.0031(7)
C7 0.0256(9) 0.0203(8) 0.0375(11) 0.0012(7) 0.0045(8) -0.0038(7)
C8 0.0242(8) 0.0186(8) 0.0289(9) -0.0027(7) -0.0007(7) -0.0006(6)
C9 0.0235(8) 0.0241(8) 0.0212(8) -0.0046(6) -0.0017(6) 0.0058(6)
C10 0.0250(8) 0.0326(10) 0.0206(8) -0.0049(7) 0.0023(6) 0.0075(7)
C11 0.0251(8) 0.0343(10) 0.0216(8) -0.0014(7) 0.0060(7) 0.0025(7)
C12 0.0246(8) 0.0247(8) 0.0225(8) -0.0009(7) 0.0051(7) -0.0004(7)
C13 0.0157(7) 0.0191(7) 0.0202(7) -0.0033(6) 0.0024(6) -0.0006(6)
C14 0.0237(8) 0.0246(8) 0.0220(8) -0.0021(7) 0.0058(7) -0.0009(7)
C15 0.0322(10) 0.0260(9) 0.0280(9) 0.0028(7) 0.0014(8) -0.0028(7)
C16 0.0278(9) 0.0220(9) 0.0377(11) -0.0009(8) -0.0054(8) 0.0008(7)
C17 0.0205(8) 0.0248(9) 0.0363(10) -0.0103(8) -0.0006(7) 0.0029(7)
C18 0.0179(7) 0.0251(8) 0.0240(8) -0.0078(7) 0.0034(6) -0.0005(6)
C19 0.0156(7) 0.0210(7) 0.0180(7) -0.0013(6) 0.0025(5) -0.0010(6)
C20 0.0167(7) 0.0252(8) 0.0203(7) -0.0001(6) 0.0039(6) -0.0002(6)
C21 0.0163(7) 0.0280(9) 0.0290(9) 0.0011(7) 0.0043(6) -0.0007(6)
C22 0.0207(8) 0.0334(10) 0.0302(10) -0.0007(8) -0.0028(7) -0.0042(7)
C23 0.0279(9) 0.0373(11) 0.0206(8) -0.0043(8) -0.0026(7) -0.0052(8)
C24 0.0231(8) 0.0307(9) 0.0186(8) -0.0043(7) 0.0037(6) -0.0029(7)

loop_
_atom_type_symbol
_atom_type_description
_atom_type_scat_dispersion_real
_atom_type_scat_dispersion_imag
_atom_type_scat_source
C C 0.0033 0.0016 'International Tables Vol C Tables 4.2.6.8 and 6.1.1.4'
H H 0.0000 0.0000 'International Tables Vol C Tables 4.2.6.8 and 6.1.1.4'
Cl Cl 0.1484 0.1585 'International Tables Vol C Tables 4.2.6.8 and 6.1.1.4'
F F 0.0171 0.0103 'International Tables Vol C Tables 4.2.6.8 and 6.1.1.4'
N N 0.0061 0.0033 'International Tables Vol C Tables 4.2.6.8 and 6.1.1.4'
O O 0.0106 0.0060 'International Tables Vol C Tables 4.2.6.8 and 6.1.1.4'
S S 0.1246 0.1234 'International Tables Vol C Tables 4.2.6.8 and 6.1.1.4'
Sb Sb -0.5866 1.5461 'International Tables Vol C Tables 4.2.6.8 and 6.1.1.4'

loop_
_geom_angle_atom_site_label_1
_geom_angle_atom_site_label_2
_geom_angle_atom_site_label_3
_geom_angle
_geom_angle_site_symmetry_1
_geom_angle_site_symmetry_3
_geom_angle_publ_flag
F1 Sb1 F5 89.21(7) . . ?
F2 Sb1 F1 89.91(7) . . ?
F2 Sb1 F5 89.63(7) . . ?
F3 Sb1 F1 91.13(6) . . ?
F3 Sb1 F2 88.84(7) . . ?
F3 Sb1 F5 178.43(7) . . ?
F3 Sb1 F6 90.43(6) . . ?
F4 Sb1 F1 90.06(7) . . ?
F4 Sb1 F2 179.90(9) . . ?
F4 Sb1 F3 91.07(8) . . ?
F4 Sb1 F5 90.46(8) . . ?
F4 Sb1 F6 89.71(7) . . ?
F6 Sb1 F1 178.43(6) . . ?
F6 Sb1 F2 90.33(7) . . ?
F6 Sb1 F5 89.23(6) . . ?
Cl1 C25 Cl2 110.5(5) . . ?
Cl1 C25 H25A 109.6 . . ?
Cl1 C25 H25B 109.6 . . ?
Cl2 C25 H25A 109.6 . . ?
Cl2 C25 H25B 109.6 . . ?
H25A C25 H25B 108.1 . . ?
N1 S1 C1 101.93(8) . . ?
N1 S1 C4 107.76(8) . . ?
C1 S1 C4 91.51(9) . . ?
O1 S2 N1 118.56(9) . . ?
O1 S2 C13 107.74(9) . . ?
O1 S2 C19 110.73(9) . . ?
N1 S2 C13 111.82(9) . . ?
N1 S2 C19 100.88(8) . . ?
C19 S2 C13 106.40(8) . . ?
S2 N1 S1 113.46(9) . . ?
C2 C1 S1 111.44(14) . . ?
C12 C1 S1 124.82(15) . . ?
C12 C1 C2 123.74(17) . . ?
C1 C2 C3 112.69(15) . . ?
C9 C2 C1 118.42(18) . . ?
C9 C2 C3 128.88(17) . . ?
C4 C3 C2 112.46(16) . . ?
C8 C3 C2 129.18(17) . . ?
C8 C3 C4 118.35(18) . . ?
C3 C4 S1 111.53(13) . . ?
C5 C4 S1 124.78(14) . . ?
C5 C4 C3 123.57(17) . . ?
C4 C5 H5 121.5 . . ?
C4 C5 C6 117.04(18) . . ?
C6 C5 H5 121.5 . . ?
C5 C6 H6 119.8 . . ?
C5 C6 C7 120.48(19) . . ?
C7 C6 H6 119.8 . . ?
C6 C7 H7 119.2 . . ?
C8 C7 C6 121.59(18) . . ?
C8 C7 H7 119.2 . . ?
C3 C8 H8 120.5 . . ?
C7 C8 C3 118.95(18) . . ?
C7 C8 H8 120.5 . . ?
C2 C9 H9 120.6 . . ?
C10 C9 C2 118.90(18) . . ?
C10 C9 H9 120.6 . . ?
C9 C10 H10 119.3 . . ?
C9 C10 C11 121.39(18) . . ?
C11 C10 H10 119.3 . . ?
C10 C11 H11 119.7 . . ?
C12 C11 C10 120.60(19) . . ?
C12 C11 H11 119.7 . . ?
C1 C12 C11 116.95(18) . . ?
C1 C12 H12 121.5 . . ?
C11 C12 H12 121.5 . . ?
C14 C13 S2 120.09(14) . . ?
C14 C13 C18 122.16(18) . . ?
C18 C13 S2 117.70(15) . . ?
C13 C14 H14 120.7 . . ?
C15 C14 C13 118.61(19) . . ?
C15 C14 H14 120.7 . . ?
C14 C15 H15 119.9 . . ?
C16 C15 C14 120.2(2) . . ?
C16 C15 H15 119.9 . . ?
C15 C16 H16 119.8 . . ?
C15 C16 C17 120.45(19) . . ?
C17 C16 H16 119.8 . . ?
C16 C17 H17 119.8 . . ?
C16 C17 C18 120.43(19) . . ?
C18 C17 H17 119.8 . . ?
C13 C18 H18 120.9 . . ?
C17 C18 C13 118.14(19) . . ?
C17 C18 H18 120.9 . . ?
C20 C19 S2 120.86(14) . . ?
C24 C19 S2 116.42(13) . . ?
C24 C19 C20 122.66(17) . . ?
C19 C20 H20 121.0 . . ?
C21 C20 C19 118.04(17) . . ?
C21 C20 H20 121.0 . . ?
C20 C21 H21 119.8 . . ?
C20 C21 C22 120.42(18) . . ?
C22 C21 H21 119.8 . . ?
C21 C22 H22 119.8 . . ?
C23 C22 C21 120.49(19) . . ?
C23 C22 H22 119.8 . . ?
C22 C23 H23 119.8 . . ?
C22 C23 C24 120.39(19) . . ?
C24 C23 H23 119.8 . . ?
C19 C24 H24 121.0 . . ?
C23 C24 C19 117.99(18) . . ?
C23 C24 H24 121.0 . . ?

loop_
_geom_bond_atom_site_label_1
_geom_bond_atom_site_label_2
_geom_bond_distance
_geom_bond_site_symmetry_2
_geom_bond_publ_flag
Sb1 F1 1.8789(12) . ?
Sb1 F2 1.8758(13) . ?
Sb1 F3 1.8693(13) . ?
Sb1 F4 1.8645(14) . ?
Sb1 F5 1.8792(13) . ?
Sb1 F6 1.8753(13) . ?
Cl1 C25 1.712(6) . ?
Cl2 C25 1.828(9) . ?
C25 H25A 0.9900 . ?
C25 H25B 0.9900 . ?
S1 N1 1.6617(16) . ?
S1 C1 1.7703(18) . ?
S1 C4 1.7709(18) . ?
S2 O1 1.4441(14) . ?
S2 N1 1.5782(15) . ?
S2 C13 1.7697(19) . ?
S2 C19 1.7545(18) . ?
C1 C2 1.398(2) . ?
C1 C12 1.382(3) . ?
C2 C3 1.464(3) . ?
C2 C9 1.394(2) . ?
C3 C4 1.396(2) . ?
C3 C8 1.392(3) . ?
C4 C5 1.389(3) . ?
C5 H5 0.9500 . ?
C5 C6 1.390(3) . ?
C6 H6 0.9500 . ?
C6 C7 1.393(3) . ?
C7 H7 0.9500 . ?
C7 C8 1.390(3) . ?
C8 H8 0.9500 . ?
C9 H9 0.9500 . ?
C9 C10 1.391(3) . ?
C10 H10 0.9500 . ?
C10 C11 1.395(3) . ?
C11 H11 0.9500 . ?
C11 C12 1.395(3) . ?
C12 H12 0.9500 . ?
C13 C14 1.390(3) . ?
C13 C18 1.393(2) . ?
C14 H14 0.9500 . ?
C14 C15 1.389(3) . ?
C15 H15 0.9500 . ?
C15 C16 1.387(3) . ?
C16 H16 0.9500 . ?
C16 C17 1.389(3) . ?
C17 H17 0.9500 . ?
C17 C18 1.392(3) . ?
C18 H18 0.9500 . ?
C19 C20 1.393(2) . ?
C19 C24 1.393(2) . ?
C20 H20 0.9500 . ?
C20 C21 1.388(3) . ?
C21 H21 0.9500 . ?
C21 C22 1.392(3) . ?
C22 H22 0.9500 . ?
C22 C23 1.387(3) . ?
C23 H23 0.9500 . ?
C23 C24 1.392(3) . ?
C24 H24 0.9500 . ?

loop_
_geom_torsion_atom_site_label_1
_geom_torsion_atom_site_label_2
_geom_torsion_atom_site_label_3
_geom_torsion_atom_site_label_4
_geom_torsion
_geom_torsion_site_symmetry_1
_geom_torsion_site_symmetry_2
_geom_torsion_site_symmetry_3
_geom_torsion_site_symmetry_4
_geom_torsion_publ_flag
S1 C1 C2 C3 -2.04(18) . . . . ?
S1 C1 C2 C9 179.42(13) . . . . ?
S1 C1 C12 C11 -179.62(15) . . . . ?
S1 C4 C5 C6 175.91(15) . . . . ?
S2 C13 C14 C15 -178.10(15) . . . . ?
S2 C13 C18 C17 178.01(14) . . . . ?
S2 C19 C20 C21 177.48(15) . . . . ?
S2 C19 C24 C23 -177.64(17) . . . . ?
O1 S2 N1 S1 70.20(13) . . . . ?
O1 S2 C13 C14 -163.49(15) . . . . ?
O1 S2 C13 C18 19.28(17) . . . . ?
O1 S2 C19 C20 161.04(15) . . . . ?
O1 S2 C19 C24 -21.82(18) . . . . ?
N1 S1 C1 C2 112.97(13) . . . . ?
N1 S1 C1 C12 -68.16(18) . . . . ?
N1 S1 C4 C3 -108.88(13) . . . . ?
N1 S1 C4 C5 74.90(18) . . . . ?
N1 S2 C13 C14 -31.52(18) . . . . ?
N1 S2 C13 C18 151.25(14) . . . . ?
N1 S2 C19 C20 34.65(17) . . . . ?
N1 S2 C19 C24 -148.21(15) . . . . ?
C1 S1 N1 S2 158.04(10) . . . . ?
C1 S1 C4 C3 -5.84(14) . . . . ?
C1 S1 C4 C5 177.94(17) . . . . ?
C1 C2 C3 C4 -2.4(2) . . . . ?
C1 C2 C3 C8 178.36(18) . . . . ?
C1 C2 C9 C10 -0.1(3) . . . . ?
C2 C1 C12 C11 -0.9(3) . . . . ?
C2 C3 C4 S1 5.73(19) . . . . ?
C2 C3 C4 C5 -177.99(17) . . . . ?
C2 C3 C8 C7 177.66(18) . . . . ?
C2 C9 C10 C11 0.0(3) . . . . ?
C3 C2 C9 C10 -178.35(17) . . . . ?
C3 C4 C5 C6 0.1(3) . . . . ?
C4 S1 N1 S2 -106.46(11) . . . . ?
C4 S1 C1 C2 4.45(13) . . . . ?
C4 S1 C1 C12 -176.67(17) . . . . ?
C4 C3 C8 C7 -1.5(3) . . . . ?
C4 C5 C6 C7 -1.4(3) . . . . ?
C5 C6 C7 C8 1.2(3) . . . . ?
C6 C7 C8 C3 0.3(3) . . . . ?
C8 C3 C4 S1 -174.94(14) . . . . ?
C8 C3 C4 C5 1.3(3) . . . . ?
C9 C2 C3 C4 175.94(17) . . . . ?
C9 C2 C3 C8 -3.3(3) . . . . ?
C9 C10 C11 C12 -0.4(3) . . . . ?
C10 C11 C12 C1 0.8(3) . . . . ?
C12 C1 C2 C3 179.07(17) . . . . ?
C12 C1 C2 C9 0.5(3) . . . . ?
C13 S2 N1 S1 -56.06(12) . . . . ?
C13 S2 C19 C20 -82.16(17) . . . . ?
C13 S2 C19 C24 94.98(16) . . . . ?
C13 C14 C15 C16 0.5(3) . . . . ?
C14 C13 C18 C17 0.8(3) . . . . ?
C14 C15 C16 C17 0.1(3) . . . . ?
C15 C16 C17 C18 -0.3(3) . . . . ?
C16 C17 C18 C13 -0.2(3) . . . . ?
C18 C13 C14 C15 -1.0(3) . . . . ?
C19 S2 N1 S1 -168.80(10) . . . . ?
C19 S2 C13 C14 77.73(16) . . . . ?
C19 S2 C13 C18 -99.50(15) . . . . ?
C19 C20 C21 C22 -0.1(3) . . . . ?
C20 C19 C24 C23 -0.6(3) . . . . ?
C20 C21 C22 C23 -0.4(3) . . . . ?
C21 C22 C23 C24 0.3(4) . . . . ?
C22 C23 C24 C19 0.1(3) . . . . ?
C24 C19 C20 C21 0.5(3) . . . . ?
